data_4062186
_journal_name_full Organometallics
_journal_year 2003
_chemical_formula_sum 'C45 H42 Cl N O3 P2 Ru S'
_chemical_formula_weight 875.32
_space_group_IT_number 14
_symmetry_cell_setting monoclinic
_symmetry_space_group_name_Hall '-P 2ybc'
_symmetry_space_group_name_H-M 'P 1 21/c 1'
_cell_angle_alpha 90.00
_cell_angle_beta 103.031(1)
_cell_angle_gamma 90.00
_cell_formula_units_Z 4
_cell_length_a 12.2203(1)
_cell_length_b 18.8528(2)
_cell_length_c 18.4824(1)
_cell_measurement_temperature 295(2)
_cell_volume 4148.45(6)
_diffrn_ambient_temperature 295(2)
_exptl_crystal_density_diffrn 1.401
_cod_depositor_comments
;
The following automatic conversions were performed:
'_symmetry_cell_setting' value 'Monoclinic' changed to 'monoclinic'
according to '/home/saulius/struct/CIF-dictionaries/cif_core.dic'
dictionary named 'cif_core.dic' version 2.4.1 from 2010-06-29.

Automatic conversion script
Id: cif_fix_enum 1527 2010-12-29 10:47:43Z saulius 
;
_cod_original_sg_symbol_H-M 'P 21/c'
_cod_database_code 4062186

loop_
_symmetry_equiv_pos_as_xyz
'x, y, z'
'-x, y+1/2, -z+1/2'
'-x, -y, -z'
'x, -y-1/2, z-1/2'

loop_
_atom_site_label
_atom_site_type_symbol
_atom_site_fract_x
_atom_site_fract_y
_atom_site_fract_z
_atom_site_U_iso_or_equiv
_atom_site_adp_type
_atom_site_occupancy
_atom_site_symmetry_multiplicity
_atom_site_calc_flag
_atom_site_refinement_flags
_atom_site_disorder_assembly
_atom_site_disorder_group
Ru Ru 0.19292(2) 0.423622(13) 0.276383(14) 0.03762(9) Uani 1 1 d . . .
Cl1 Cl 0.43510(17) 0.40100(10) -0.06631(12) 0.1198(6) Uani 1 1 d . . .
S1 S 0.24021(11) 0.47534(6) -0.02833(6) 0.0678(3) Uani 1 1 d . . .
P1 P 0.33216(7) 0.34169(5) 0.30400(5) 0.04162(19) Uani 1 1 d . . .
P2 P 0.07737(7) 0.32890(4) 0.27671(5) 0.03930(18) Uani 1 1 d . . .
O1 O 0.1976(2) 0.33272(11) 0.15136(13) 0.0439(5) Uani 1 1 d . . .
O2 O 0.2099(3) 0.23953(13) 0.08183(17) 0.0709(8) Uani 1 1 d . . .
N1 N 0.2257(3) 0.34783(16) 0.02998(17) 0.0531(7) Uani 1 1 d . . .
C1 C 0.1938(3) 0.40494(16) 0.16781(18) 0.0375(6) Uani 1 1 d . . .
C2 C 0.1997(3) 0.44866(16) 0.10764(18) 0.0401(7) Uani 1 1 d . . .
C3 C 0.1909(3) 0.52770(17) 0.11014(18) 0.0449(7) Uani 1 1 d . . .
C4 C 0.0861(4) 0.5597(2) 0.0977(2) 0.0637(10) Uani 1 1 d . . .
H4A H 0.0218 0.5318 0.0864 0.076 Uiso 1 1 calc R . .
C5 C 0.0759(5) 0.6325(3) 0.1020(3) 0.0852(16) Uani 1 1 d . . .
H5A H 0.0052 0.6532 0.0948 0.102 Uiso 1 1 calc R . .
C6 C 0.1706(6) 0.6741(2) 0.1170(3) 0.0886(18) Uani 1 1 d . . .
H6A H 0.1640 0.7230 0.1209 0.106 Uiso 1 1 calc R . .
C7 C 0.2749(5) 0.6438(2) 0.1264(2) 0.0783(14) Uani 1 1 d . . .
H7A H 0.3387 0.6723 0.1351 0.094 Uiso 1 1 calc R . .
C8 C 0.2855(4) 0.5704(2) 0.1228(2) 0.0594(10) Uani 1 1 d . . .
H8A H 0.3563 0.5500 0.1289 0.071 Uiso 1 1 calc R . .
C9 C 0.2106(3) 0.30387(18) 0.0849(2) 0.0499(8) Uani 1 1 d . . .
C10 C 0.2200(3) 0.41659(18) 0.0431(2) 0.0475(8) Uani 1 1 d . . .
C11 C 0.2889(5) 0.4163(3) -0.0894(3) 0.0822(15) Uani 1 1 d . . .
H11A H 0.2506 0.3712 -0.0896 0.099 Uiso 1 1 calc R . .
H11B H 0.2685 0.4354 -0.1393 0.099 Uiso 1 1 calc R . .
C12 C 0.2763(3) 0.25020(18) 0.2911(2) 0.0479(8) Uani 1 1 d . . .
H12A H 0.2733 0.2349 0.2406 0.058 Uiso 1 1 calc R . .
H12B H 0.3261 0.2184 0.3245 0.058 Uiso 1 1 calc R . .
C13 C 0.1594(3) 0.24646(18) 0.3065(2) 0.0518(8) Uani 1 1 d . . .
H13A H 0.1657 0.2392 0.3593 0.062 Uiso 1 1 calc R . .
H13B H 0.1196 0.2062 0.2804 0.062 Uiso 1 1 calc R . .
C14 C 0.4441(3) 0.3422(2) 0.25247(19) 0.0480(8) Uani 1 1 d . . .
C15 C 0.4629(3) 0.4029(3) 0.2155(3) 0.0668(11) Uani 1 1 d . . .
H15A H 0.4192 0.4430 0.2168 0.080 Uiso 1 1 calc R . .
C16 C 0.5480(4) 0.4040(3) 0.1760(3) 0.0896(16) Uani 1 1 d . . .
H16A H 0.5602 0.4446 0.1504 0.108 Uiso 1 1 calc R . .
C17 C 0.6127(4) 0.3452(4) 0.1752(3) 0.0951(18) Uani 1 1 d . . .
H17A H 0.6695 0.3462 0.1491 0.114 Uiso 1 1 calc R . .
C18 C 0.5953(4) 0.2840(3) 0.2128(3) 0.0884(16) Uani 1 1 d . . .
H18A H 0.6395 0.2441 0.2119 0.106 Uiso 1 1 calc R . .
C19 C 0.5116(4) 0.2836(3) 0.2515(3) 0.0681(11) Uani 1 1 d . . .
H19A H 0.5001 0.2431 0.2775 0.082 Uiso 1 1 calc R . .
C20 C 0.4158(3) 0.3428(2) 0.4003(2) 0.0504(8) Uani 1 1 d . . .
C21 C 0.5078(3) 0.3879(3) 0.4198(2) 0.0651(11) Uani 1 1 d . . .
H21A H 0.5283 0.4159 0.3835 0.078 Uiso 1 1 calc R . .
C22 C 0.5692(4) 0.3916(3) 0.4925(3) 0.0763(13) Uani 1 1 d . . .
H22A H 0.6301 0.4223 0.5048 0.092 Uiso 1 1 calc R . .
C23 C 0.5406(4) 0.3503(3) 0.5462(2) 0.0773(13) Uani 1 1 d . . .
H23A H 0.5820 0.3529 0.5950 0.093 Uiso 1 1 calc R . .
C24 C 0.4508(4) 0.3051(3) 0.5278(3) 0.0799(14) Uani 1 1 d . . .
H24A H 0.4322 0.2764 0.5642 0.096 Uiso 1 1 calc R . .
C25 C 0.3874(4) 0.3019(2) 0.4555(2) 0.0638(10) Uani 1 1 d . . .
H25A H 0.3253 0.2720 0.4440 0.077 Uiso 1 1 calc R . .
C26 C -0.0099(3) 0.33785(18) 0.34517(19) 0.0467(8) Uani 1 1 d . . .
C27 C 0.0340(4) 0.3277(2) 0.4207(2) 0.0629(10) Uani 1 1 d . . .
H27A H 0.1074 0.3116 0.4370 0.075 Uiso 1 1 calc R . .
C28 C -0.0301(5) 0.3413(3) 0.4717(3) 0.0768(13) Uani 1 1 d . . .
H28A H -0.0004 0.3334 0.5220 0.092 Uiso 1 1 calc R . .
C29 C -0.1388(5) 0.3667(3) 0.4483(3) 0.0807(14) Uani 1 1 d . . .
H29A H -0.1812 0.3772 0.4829 0.097 Uiso 1 1 calc R . .
C30 C -0.1837(4) 0.3764(2) 0.3742(3) 0.0702(12) Uani 1 1 d . . .
H30A H -0.2571 0.3926 0.3585 0.084 Uiso 1 1 calc R . .
C31 C -0.1208(3) 0.3623(2) 0.3225(2) 0.0545(9) Uani 1 1 d . . .
H31A H -0.1521 0.3690 0.2722 0.065 Uiso 1 1 calc R . .
C32 C -0.0287(3) 0.30315(17) 0.19376(18) 0.0423(7) Uani 1 1 d . . .
C33 C -0.0794(3) 0.23639(19) 0.1874(2) 0.0514(8) Uani 1 1 d . . .
H33A H -0.0574 0.2034 0.2253 0.062 Uiso 1 1 calc R . .
C34 C -0.1617(3) 0.2187(2) 0.1258(2) 0.0584(9) Uani 1 1 d . . .
H34A H -0.1940 0.1738 0.1221 0.070 Uiso 1 1 calc R . .
C35 C -0.1961(3) 0.2673(2) 0.0700(2) 0.0584(9) Uani 1 1 d . . .
H35A H -0.2518 0.2554 0.0285 0.070 Uiso 1 1 calc R . .
C36 C -0.1480(3) 0.3336(2) 0.0756(2) 0.0557(9) Uani 1 1 d . . .
H36A H -0.1715 0.3666 0.0378 0.067 Uiso 1 1 calc R . .
C37 C -0.0644(3) 0.35174(19) 0.1372(2) 0.0482(8) Uani 1 1 d . . .
H37A H -0.0323 0.3967 0.1404 0.058 Uiso 1 1 calc R . .
C38 C 0.1013(5) 0.4932(3) 0.3416(4) 0.0919(19) Uani 1 1 d . . .
H38A H 0.0287 0.4818 0.3529 0.110 Uiso 1 1 calc R . .
C39 C 0.1151(6) 0.5318(2) 0.2823(3) 0.0859(17) Uani 1 1 d . . .
H39A H 0.0550 0.5530 0.2443 0.103 Uiso 1 1 calc R . .
C40 C 0.2295(6) 0.5411(2) 0.2888(3) 0.0846(17) Uani 1 1 d . . .
H40A H 0.2649 0.5703 0.2566 0.101 Uiso 1 1 calc R . .
C41 C 0.2830(4) 0.5070(3) 0.3520(4) 0.0892(18) Uani 1 1 d . . .
H41A H 0.3640 0.5082 0.3737 0.107 Uiso 1 1 calc R . .
C42 C 0.2016(7) 0.4775(2) 0.3851(3) 0.0869(18) Uani 1 1 d . . .
H42A H 0.2150 0.4545 0.4339 0.104 Uiso 1 1 calc R . .
C43 C 0.2773(7) 0.4284(6) -0.3256(5) 0.151(4) Uiso 1 1 d D . .
O3' O 0.1827(8) 0.4217(5) -0.3099(7) 0.116(3) Uiso 0.539(13) 1 d PD A 1
C44' C 0.2949(12) 0.4501(7) -0.4084(6) 0.110(5) Uiso 0.539(13) 1 d PD A 1
H44A H 0.2232 0.4598 -0.4407 0.165 Uiso 0.539(13) 1 calc PR A 1
H44B H 0.3304 0.4116 -0.4282 0.165 Uiso 0.539(13) 1 calc PR A 1
H44C H 0.3414 0.4916 -0.4045 0.165 Uiso 0.539(13) 1 calc PR A 1
C45' C 0.4029(9) 0.4149(12) -0.2844(12) 0.085(6) Uiso 0.539(13) 1 d PD A 1
H45A H 0.4059 0.4016 -0.2338 0.128 Uiso 0.539(13) 1 calc PR A 1
H45B H 0.4458 0.4574 -0.2853 0.128 Uiso 0.539(13) 1 calc PR A 1
H45C H 0.4336 0.3774 -0.3089 0.128 Uiso 0.539(13) 1 calc PR A 1
O3 O 0.2162(10) 0.4424(6) -0.2769(7) 0.113(4) Uiso 0.461(13) 1 d PD A 2
C44 C 0.1937(12) 0.4331(8) -0.3982(7) 0.113(6) Uiso 0.461(13) 1 d PD A 2
H44D H 0.1205 0.4208 -0.3912 0.170 Uiso 0.461(13) 1 calc PR A 2
H44E H 0.2145 0.4008 -0.4330 0.170 Uiso 0.461(13) 1 calc PR A 2
H44F H 0.1923 0.4806 -0.4171 0.170 Uiso 0.461(13) 1 calc PR A 2
C45 C 0.4012(10) 0.4199(15) -0.2972(15) 0.140(9) Uiso 0.461(13) 1 d PD A 2
H45D H 0.4166 0.4060 -0.2459 0.210 Uiso 0.461(13) 1 calc PR A 2
H45E H 0.4380 0.4642 -0.3017 0.210 Uiso 0.461(13) 1 calc PR A 2
H45F H 0.4286 0.3842 -0.3256 0.210 Uiso 0.461(13) 1 calc PR A 2

loop_
_atom_site_aniso_label
_atom_site_aniso_U_11
_atom_site_aniso_U_22
_atom_site_aniso_U_33
_atom_site_aniso_U_23
_atom_site_aniso_U_13
_atom_site_aniso_U_12
Ru 0.04174(15) 0.03254(14) 0.04132(15) -0.00199(10) 0.01513(11) -0.00253(10)
Cl1 0.1190(13) 0.1178(12) 0.1428(15) -0.0158(11) 0.0722(12) -0.0080(10)
S1 0.1039(9) 0.0540(6) 0.0538(6) 0.0026(4) 0.0352(6) -0.0064(5)
P1 0.0377(4) 0.0423(4) 0.0456(4) -0.0003(3) 0.0108(3) -0.0013(3)
P2 0.0383(4) 0.0358(4) 0.0452(4) 0.0041(3) 0.0122(3) -0.0018(3)
O1 0.0549(13) 0.0329(11) 0.0477(13) -0.0032(9) 0.0197(10) -0.0015(9)
O2 0.109(2) 0.0354(14) 0.0775(19) -0.0121(13) 0.0399(18) -0.0047(14)
N1 0.070(2) 0.0424(15) 0.0528(17) -0.0076(13) 0.0269(15) -0.0067(14)
C1 0.0344(15) 0.0333(14) 0.0465(17) -0.0028(12) 0.0127(13) -0.0020(12)
C2 0.0430(16) 0.0353(15) 0.0444(17) -0.0024(13) 0.0146(13) -0.0024(13)
C3 0.062(2) 0.0344(16) 0.0417(17) 0.0020(13) 0.0179(15) 0.0003(14)
C4 0.071(3) 0.053(2) 0.073(3) 0.0109(19) 0.028(2) 0.0117(19)
C5 0.110(4) 0.059(3) 0.099(4) 0.021(3) 0.051(3) 0.036(3)
C6 0.163(6) 0.041(2) 0.071(3) 0.003(2) 0.045(3) 0.016(3)
C7 0.123(4) 0.046(2) 0.063(3) -0.0035(19) 0.015(3) -0.026(3)
C8 0.072(3) 0.0438(19) 0.061(2) 0.0006(17) 0.0103(19) -0.0095(18)
C9 0.058(2) 0.0393(18) 0.057(2) -0.0097(15) 0.0212(17) -0.0035(15)
C10 0.0530(19) 0.0448(18) 0.0481(19) -0.0030(14) 0.0184(15) -0.0056(15)
C11 0.118(4) 0.080(3) 0.060(3) -0.016(2) 0.047(3) -0.025(3)
C12 0.0469(18) 0.0389(17) 0.056(2) 0.0022(15) 0.0075(15) 0.0031(14)
C13 0.0468(19) 0.0388(17) 0.068(2) 0.0094(16) 0.0088(17) -0.0012(14)
C14 0.0356(16) 0.062(2) 0.0470(18) -0.0059(16) 0.0110(14) 0.0000(15)
C15 0.050(2) 0.078(3) 0.078(3) 0.010(2) 0.027(2) -0.002(2)
C16 0.062(3) 0.122(5) 0.094(4) 0.017(3) 0.036(3) -0.012(3)
C17 0.059(3) 0.153(6) 0.083(3) -0.022(4) 0.038(3) -0.005(3)
C18 0.061(3) 0.106(4) 0.105(4) -0.029(3) 0.031(3) 0.009(3)
C19 0.055(2) 0.073(3) 0.080(3) -0.007(2) 0.023(2) 0.007(2)
C20 0.0425(18) 0.056(2) 0.051(2) -0.0007(16) 0.0067(15) 0.0025(15)
C21 0.056(2) 0.082(3) 0.057(2) -0.002(2) 0.0123(18) -0.014(2)
C22 0.053(2) 0.104(4) 0.068(3) -0.014(3) 0.005(2) -0.018(2)
C23 0.065(3) 0.108(4) 0.051(2) -0.005(2) -0.003(2) 0.002(3)
C24 0.077(3) 0.107(4) 0.052(2) 0.017(2) 0.007(2) -0.005(3)
C25 0.057(2) 0.075(3) 0.056(2) 0.005(2) 0.0061(18) -0.009(2)
C26 0.0507(19) 0.0436(18) 0.0497(19) 0.0071(14) 0.0201(15) -0.0057(14)
C27 0.061(2) 0.074(3) 0.055(2) 0.0084(19) 0.0179(19) -0.003(2)
C28 0.098(4) 0.088(3) 0.052(2) 0.008(2) 0.033(2) -0.006(3)
C29 0.101(4) 0.071(3) 0.088(3) 0.005(3) 0.058(3) 0.003(3)
C30 0.068(3) 0.064(3) 0.088(3) 0.008(2) 0.037(2) 0.012(2)
C31 0.053(2) 0.053(2) 0.061(2) 0.0050(17) 0.0207(17) 0.0038(16)
C32 0.0415(17) 0.0426(17) 0.0451(17) 0.0018(14) 0.0144(14) -0.0034(13)
C33 0.057(2) 0.0446(18) 0.053(2) 0.0049(15) 0.0124(16) -0.0066(16)
C34 0.063(2) 0.051(2) 0.061(2) -0.0047(18) 0.0139(18) -0.0132(18)
C35 0.059(2) 0.065(2) 0.049(2) -0.0090(18) 0.0094(17) -0.0051(19)
C36 0.061(2) 0.061(2) 0.0449(19) 0.0072(17) 0.0112(16) 0.0033(18)
C37 0.0473(18) 0.0442(18) 0.054(2) 0.0055(15) 0.0132(15) -0.0032(15)
C38 0.099(4) 0.061(3) 0.140(5) -0.046(3) 0.078(4) -0.018(3)
C39 0.116(4) 0.049(2) 0.080(3) -0.022(2) -0.006(3) 0.031(3)
C40 0.153(5) 0.039(2) 0.082(3) -0.022(2) 0.070(4) -0.028(3)
C41 0.066(3) 0.075(3) 0.120(5) -0.058(3) 0.008(3) -0.009(2)
C42 0.167(6) 0.052(2) 0.046(2) -0.0091(19) 0.033(3) 0.000(3)

loop_
_geom_bond_atom_site_label_1
_geom_bond_atom_site_label_2
_geom_bond_distance
_geom_bond_site_symmetry_2
_geom_bond_publ_flag
Ru C1 2.040(3) . ?
Ru C41 2.224(4) . ?
Ru C42 2.233(4) . ?
Ru C38 2.243(4) . ?
Ru C40 2.261(4) . ?
Ru C39 2.263(4) . ?
Ru P1 2.2694(9) . ?
Ru P2 2.2774(8) . ?
Cl1 C11 1.764(6) . ?
S1 C11 1.781(5) . ?
S1 C10 1.783(4) . ?
P1 C14 1.835(3) . ?
P1 C20 1.842(4) . ?
P1 C12 1.851(3) . ?
P2 C32 1.836(3) . ?
P2 C26 1.837(3) . ?
P2 C13 1.864(3) . ?
O1 C9 1.385(4) . ?
O1 C1 1.398(4) . ?
O2 C9 1.214(4) . ?
N1 C10 1.324(4) . ?
N1 C9 1.355(5) . ?
C1 C2 1.399(4) . ?
C2 C10 1.408(5) . ?
C2 C3 1.495(4) . ?
C3 C8 1.384(5) . ?
C3 C4 1.387(5) . ?
C4 C5 1.381(6) . ?
C5 C6 1.374(8) . ?
C6 C7 1.372(8) . ?
C7 C8 1.393(6) . ?
C12 C13 1.520(5) . ?
C14 C15 1.378(6) . ?
C14 C19 1.380(6) . ?
C15 C16 1.398(6) . ?
C16 C17 1.364(9) . ?
C17 C18 1.388(9) . ?
C18 C19 1.374(6) . ?
C20 C25 1.384(6) . ?
C20 C21 1.392(5) . ?
C21 C22 1.385(6) . ?
C22 C23 1.368(7) . ?
C23 C24 1.370(7) . ?
C24 C25 1.387(6) . ?
C26 C27 1.391(5) . ?
C26 C31 1.403(5) . ?
C27 C28 1.379(6) . ?
C28 C29 1.386(7) . ?
C29 C30 1.367(7) . ?
C30 C31 1.381(6) . ?
C32 C37 1.385(5) . ?
C32 C33 1.396(5) . ?
C33 C34 1.379(5) . ?
C34 C35 1.373(6) . ?
C35 C36 1.376(6) . ?
C36 C37 1.390(5) . ?
C38 C42 1.339(8) . ?
C38 C39 1.357(8) . ?
C39 C40 1.387(8) . ?
C40 C41 1.364(8) . ?
C41 C42 1.396(8) . ?
C43 O3' 1.260(8) . ?
C43 O3 1.318(8) . ?
C43 C44 1.495(9) . ?
C43 C45 1.496(10) . ?
C43 C45' 1.573(9) . ?
C43 C44' 1.644(9) . ?
